data_4133881
loop_
_publ_author_name
'Zhu, Tianyu'
'Sha, Ye'
'Adabi Firouzjaie, Horie'
'Peng, Xiong'
'Cha, Yujin'
'Dissanayake, D. M. M. Mevan'
'Smith, Mark D.'
'Vannucci, Aaron K.'
'Mustain, William Earl'
'Tang, Chuanbing'

_publ_section_title
;
 Rational Synthesis of Metallo-Cations Toward Redox- and Alkaline-Stable
 Metallo-Polyelectrolytes.
;
_journal_name_full 'Journal of the American Chemical Society'
_journal_paper_doi 10.1021/jacs.9b12051
_journal_year 2019
_chemical_formula_moiety 'C18 H26 Co, F6 P'
_chemical_formula_sum 'C18 H26 Co F6 P'
_chemical_formula_weight 446.29
_space_group_crystal_system orthorhombic
_space_group_IT_number 64
_space_group_name_Hall '-C 2ac 2'
_space_group_name_H-M_alt 'C m c e'
_atom_sites_solution_hydrogens geom
_atom_sites_solution_primary dual
_audit_creation_date 2018-11-20
_audit_creation_method
;
Olex2 1.2
(compiled 2018.05.29 svn.r3508 for OlexSys, GUI svn.r5506)
;
_cell_angle_alpha 90
_cell_angle_beta 90
_cell_angle_gamma 90
_cell_formula_units_Z 4
_cell_length_a 13.1710(4)
_cell_length_b 11.3315(4)
_cell_length_c 12.6496(4)
_cell_measurement_reflns_used 9103
_cell_measurement_temperature 100(2)
_cell_measurement_theta_max 30.012
_cell_measurement_theta_min 2.866
_cell_volume 1887.92(11)
_computing_cell_refinement 'SAINT+ Ver. 8.38A (Bruker-AXS, 2016)'
_computing_data_collection 'Bruker APEX3 v2016.5-0 (Bruker, 2016)'
_computing_data_reduction 'SAINT+ Ver. 8.38A (Bruker-AXS, 2016)'
_computing_molecular_graphics 'Olex2 (Dolomanov et al., 2009)'
_computing_publication_material 'Olex2 (Dolomanov et al., 2009)'
_computing_structure_refinement 'XL (Sheldrick, 2008)'
_computing_structure_solution 'XT (Sheldrick, 2015)'
_diffrn_ambient_temperature 100(2)
_diffrn_detector 'Bruker PHOTON-100 area detector'
_diffrn_detector_area_resol_mean 10.4
_diffrn_detector_type 'CMOS area detector'
_diffrn_measured_fraction_theta_full 0.999
_diffrn_measured_fraction_theta_max 0.999
_diffrn_measurement_device 'three-circle diffractometer'
_diffrn_measurement_device_type 'Bruker D8 QUEST'
_diffrn_measurement_method '\w and \f scans'
_diffrn_radiation_monochromator 'mirror optics'
_diffrn_radiation_probe x-ray
_diffrn_radiation_type MoK\a
_diffrn_radiation_wavelength 0.71073
_diffrn_reflns_av_R_equivalents 0.0534
_diffrn_reflns_av_unetI/netI 0.0187
_diffrn_reflns_Laue_measured_fraction_full 0.999
_diffrn_reflns_Laue_measured_fraction_max 0.999
_diffrn_reflns_limit_h_max 18
_diffrn_reflns_limit_h_min -18
_diffrn_reflns_limit_k_max 15
_diffrn_reflns_limit_k_min -15
_diffrn_reflns_limit_l_max 17
_diffrn_reflns_limit_l_min -17
_diffrn_reflns_number 35896
_diffrn_reflns_point_group_measured_fraction_full 0.999
_diffrn_reflns_point_group_measured_fraction_max 0.999
_diffrn_reflns_theta_full 30.063
_diffrn_reflns_theta_max 30.063
_diffrn_reflns_theta_min 2.866
_diffrn_source 'microfocus sealed X-ray tube'
_diffrn_source_type 'Incoatec I\ms'
_diffrn_standards_number 0
_exptl_absorpt_coefficient_mu 1.049
_exptl_absorpt_correction_T_max 0.4932
_exptl_absorpt_correction_T_min 0.4197
_exptl_absorpt_correction_type multi-scan
_exptl_absorpt_process_details
;
SADABS-2016/2 (Bruker,2016/2) was used for absorption correction.
wR2(int) was 0.1270 before and 0.0717 after correction.
The Ratio of minimum to maximum transmission is 0.8510.
The \l/2 correction factor is Not present.
;
_exptl_crystal_colour yellow
_exptl_crystal_colour_primary yellow
_exptl_crystal_density_diffrn 1.570
_exptl_crystal_description needle
_exptl_crystal_F_000 920
_exptl_crystal_size_max 0.28
_exptl_crystal_size_mid 0.22
_exptl_crystal_size_min 0.2
_refine_diff_density_max 0.379
_refine_diff_density_min -0.303
_refine_diff_density_rms 0.067
_refine_ls_extinction_coef 0.0030(2)
_refine_ls_extinction_expression Fc^*^=kFc[1+0.001xFc^2^\l^3^/sin(2\q)]^-1/4^
_refine_ls_extinction_method 'SHELXL-2018/3 (Sheldrick 2018)'
_refine_ls_goodness_of_fit_ref 1.271
_refine_ls_hydrogen_treatment constr
_refine_ls_matrix_type full
_refine_ls_number_parameters 91
_refine_ls_number_reflns 1440
_refine_ls_number_restraints 6
_refine_ls_restrained_S_all 1.269
_refine_ls_R_factor_all 0.0388
_refine_ls_R_factor_gt 0.0335
_refine_ls_shift/su_max 0.000
_refine_ls_shift/su_mean 0.000
_refine_ls_structure_factor_coef Fsqd
_refine_ls_weighting_details 'w=1/[\s^2^(Fo^2^)+(0.0061P)^2^+5.0701P] where P=(Fo^2^+2Fc^2^)/3'
_refine_ls_weighting_scheme calc
_refine_ls_wR_factor_gt 0.0720
_refine_ls_wR_factor_ref 0.0737
_reflns_Friedel_coverage 0.000
_reflns_number_gt 1299
_reflns_number_total 1440
_reflns_threshold_expression 'I > 2\s(I)'
_cod_data_source_file ja9b12051_si_005.cif
_cod_data_source_block tyomcc
_cod_depositor_comments
;
The following automatic conversions were performed:

data item '_diffrn_radiation_probe' value 'X-ray' was changed to
'x-ray' in accordance with the
/home/data/users/saulius/crontab/automatic-downloads/rss-feeds/ACS/lib/dictionaries/cif_core.dic
dictionary named 'cif_core.dic' version 2.4.2 last updated on
2011-04-26.

Automatic conversion script
Id: cif_fix_values 7556 2019-12-06 15:28:31Z antanas 
;
_cod_original_sg_symbol_Hall '-C 2bc 2'
_cod_database_code 4133881
_shelx_shelxl_version_number 2018/3
_shelx_space_group_comment
;
The symmetry employed for this shelxl refinement is uniquely defined
by the following loop, which should always be used as a source of
symmetry information in preference to the above space-group names.
They are only intended as comments.
;
_shelx_estimated_absorpt_t_max 0.818
_shelx_estimated_absorpt_t_min 0.758
_olex2_refinement_description
;
1. Fixed Uiso
 At 1.2 times of:
  All C(H) groups
 At 1.5 times of:
  All C(H,H,H) groups
2. Restrained distances
 P1-F1A \\sim P1-F1B \\sim P1-F2A \\sim P1-F2B
 with sigma of 0.01
3. Others
 Sof(F1B)=1-FVAR(1)
 Sof(F2A)=0.5*(1-FVAR(2))
 Sof(F2B)=0.5*FVAR(2)
 Sof(F1A)=FVAR(1)
4.a Ternary CH refined with riding coordinates:
 C1(H1)
4.b Idealised Me refined as rotating group:
 C4(H4A,H4B,H4C), C5(H5A,H5B,H5C)
;
_olex2_submission_special_instructions 'No special instructions were received'

loop_
_space_group_symop_operation_xyz
'x, y, z'
'-x, -y+1/2, z+1/2'
'-x, y+1/2, -z+1/2'
'x, -y, -z'
'x+1/2, y+1/2, z'
'-x+1/2, -y+1, z+1/2'
'-x+1/2, y+1, -z+1/2'
'x+1/2, -y+1/2, -z'
'-x, -y, -z'
'x, y-1/2, -z-1/2'
'x, -y-1/2, z-1/2'
'-x, y, z'
'-x+1/2, -y+1/2, -z'
'x+1/2, y, -z-1/2'
'x+1/2, -y, z-1/2'
'-x+1/2, y+1/2, z'

loop_
_atom_site_label
_atom_site_type_symbol
_atom_site_fract_x
_atom_site_fract_y
_atom_site_fract_z
_atom_site_U_iso_or_equiv
_atom_site_adp_type
_atom_site_occupancy
_atom_site_site_symmetry_order
_atom_site_calc_flag
_atom_site_refinement_flags_posn
_atom_site_refinement_flags_adp
_atom_site_refinement_flags_occupancy
Co1 Co 0.500000 0.500000 0.500000 0.01051(12) Uani 1 4 d S T P
C1 C 0.500000 0.3565(2) 0.4053(2) 0.0235(5) Uani 1 2 d S T P
H1 H 0.500000 0.272557 0.429759 0.028 Uiso 1 2 calc RS T P
C2 C 0.58766(15) 0.42585(18) 0.38501(14) 0.0215(4) Uani 1 1 d . . .
C3 C 0.55444(13) 0.53967(17) 0.35257(13) 0.0181(3) Uani 1 1 d . . .
C4 C 0.69511(17) 0.3834(3) 0.3958(2) 0.0435(7) Uani 1 1 d . . .
H4A H 0.739239 0.450070 0.413786 0.065 Uiso 1 1 calc GR . .
H4B H 0.717428 0.348601 0.328770 0.065 Uiso 1 1 calc GR . .
H4C H 0.698815 0.323831 0.451805 0.065 Uiso 1 1 calc GR . .
C5 C 0.61992(19) 0.6412(2) 0.32031(18) 0.0378(5) Uani 1 1 d . . .
H5A H 0.688165 0.630891 0.349756 0.057 Uiso 1 1 calc GR . .
H5B H 0.590512 0.714870 0.347017 0.057 Uiso 1 1 calc GR . .
H5C H 0.624013 0.644522 0.243010 0.057 Uiso 1 1 calc GR . .
P1 P 0.500000 0.000000 0.500000 0.0205(2) Uani 1 4 d DS T P
F1A F 0.4131(7) 0.0894(11) 0.4632(13) 0.0332(19) Uani 0.56(6) 1 d D . .
F1B F 0.4181(14) 0.0733(19) 0.435(3) 0.048(4) Uani 0.44(6) 1 d D . .
F2A F 0.486(4) 0.0588(19) 0.6135(9) 0.041(8) Uani 0.22(3) 1 d D . .
F2B F 0.4810(19) 0.093(2) 0.592(2) 0.053(6) Uani 0.28(3) 1 d D . .

loop_
_atom_site_aniso_label
_atom_site_aniso_U_11
_atom_site_aniso_U_22
_atom_site_aniso_U_33
_atom_site_aniso_U_23
_atom_site_aniso_U_13
_atom_site_aniso_U_12
Co1 0.0119(2) 0.00955(19) 0.0101(2) -0.00028(17) 0.000 0.000
C1 0.0397(15) 0.0123(11) 0.0184(11) -0.0055(9) 0.000 0.000
C2 0.0220(8) 0.0274(9) 0.0152(7) -0.0065(7) 0.0015(7) 0.0081(7)
C3 0.0201(8) 0.0235(8) 0.0108(7) -0.0003(6) 0.0025(6) -0.0033(7)
C4 0.0303(11) 0.0657(17) 0.0346(12) -0.0164(12) -0.0006(9) 0.0276(12)
C5 0.0415(12) 0.0447(13) 0.0272(10) 0.0088(10) 0.0099(9) -0.0189(11)
P1 0.0219(4) 0.0142(4) 0.0253(5) 0.0054(4) 0.000 0.000
F1A 0.023(2) 0.024(2) 0.052(4) 0.020(3) 0.004(2) 0.0073(16)
F1B 0.038(4) 0.041(5) 0.065(8) 0.027(5) -0.020(4) -0.004(2)
F2A 0.06(2) 0.034(5) 0.025(3) -0.001(3) 0.002(5) -0.001(8)
F2B 0.061(12) 0.044(7) 0.053(6) -0.026(6) 0.008(7) -0.006(7)

loop_
_atom_type_symbol
_atom_type_description
_atom_type_scat_dispersion_real
_atom_type_scat_dispersion_imag
_atom_type_scat_source
C C 0.0033 0.0016 'International Tables Vol C Tables 4.2.6.8 and 6.1.1.4'
H H 0.0000 0.0000 'International Tables Vol C Tables 4.2.6.8 and 6.1.1.4'
Co Co 0.3494 0.9721 'International Tables Vol C Tables 4.2.6.8 and 6.1.1.4'
F F 0.0171 0.0103 'International Tables Vol C Tables 4.2.6.8 and 6.1.1.4'
P P 0.1023 0.0942 'International Tables Vol C Tables 4.2.6.8 and 6.1.1.4'

loop_
_geom_angle_atom_site_label_1
_geom_angle_atom_site_label_2
_geom_angle_atom_site_label_3
_geom_angle
_geom_angle_site_symmetry_1
_geom_angle_site_symmetry_3
C1 Co1 C1 180.0 9_666 .
C1 Co1 C2 40.97(7) . .
C1 Co1 C2 40.97(7) 9_666 9_666
C1 Co1 C2 40.97(7) 9_666 4_566
C1 Co1 C2 139.03(7) . 4_566
C1 Co1 C2 139.03(7) . 9_666
C1 Co1 C2 139.03(7) 9_666 12_655
C1 Co1 C2 40.97(7) . 12_655
C1 Co1 C2 139.03(7) 9_666 .
C1 Co1 C3 111.30(9) 9_666 .
C1 Co1 C3 68.70(9) . .
C1 Co1 C3 111.30(9) . 4_566
C1 Co1 C3 68.70(9) . 12_655
C1 Co1 C3 68.70(9) 9_666 9_666
C1 Co1 C3 111.30(9) . 9_666
C1 Co1 C3 68.70(9) 9_666 4_566
C1 Co1 C3 111.30(9) 9_666 12_655
C2 Co1 C2 111.00(11) . 4_566
C2 Co1 C2 180.0 12_655 4_566
C2 Co1 C2 180.00(14) . 9_666
C2 Co1 C2 69.00(11) . 12_655
C2 Co1 C2 69.00(11) 4_566 9_666
C2 Co1 C2 111.00(11) 12_655 9_666
C2 Co1 C3 40.74(8) 12_655 12_655
C2 Co1 C3 111.17(7) 9_666 12_655
C2 Co1 C3 68.83(7) 12_655 .
C2 Co1 C3 40.74(8) 9_666 9_666
C2 Co1 C3 68.83(7) . 12_655
C2 Co1 C3 139.26(8) 12_655 4_566
C2 Co1 C3 68.83(7) 9_666 4_566
C2 Co1 C3 111.17(7) 12_655 9_666
C2 Co1 C3 68.83(7) 4_566 9_666
C2 Co1 C3 111.17(7) 4_566 .
C2 Co1 C3 40.74(8) 4_566 4_566
C2 Co1 C3 111.17(7) . 4_566
C2 Co1 C3 139.26(8) 9_666 .
C2 Co1 C3 40.74(8) . .
C2 Co1 C3 139.26(8) . 9_666
C2 Co1 C3 139.26(8) 4_566 12_655
C3 Co1 C3 180.0 12_655 4_566
C3 Co1 C3 40.99(10) . 12_655
C3 Co1 C3 180.0 . 9_666
C3 Co1 C3 139.01(10) . 4_566
C3 Co1 C3 40.99(10) 4_566 9_666
C3 Co1 C3 139.01(10) 12_655 9_666
Co1 C1 H1 125.6 . .
C2 C1 Co1 70.22(12) . .
C2 C1 Co1 70.22(12) 12_655 .
C2 C1 H1 125.6 . .
C2 C1 H1 125.6 12_655 .
C2 C1 C2 108.8(2) . 12_655
C1 C2 Co1 68.82(12) . .
C1 C2 C3 107.70(17) . .
C1 C2 C4 124.9(2) . .
C3 C2 Co1 69.99(10) . .
C3 C2 C4 127.4(2) . .
C4 C2 Co1 126.97(14) . .
C2 C3 Co1 69.27(10) . .
C2 C3 C3 107.92(11) . 12_655
C2 C3 C5 126.82(18) . .
C3 C3 Co1 69.51(5) 12_655 .
C3 C3 C5 125.23(13) 12_655 .
C5 C3 Co1 128.28(14) . .
C2 C4 H4A 109.5 . .
C2 C4 H4B 109.5 . .
C2 C4 H4C 109.5 . .
H4A C4 H4B 109.5 . .
H4A C4 H4C 109.5 . .
H4B C4 H4C 109.5 . .
C3 C5 H5A 109.5 . .
C3 C5 H5B 109.5 . .
C3 C5 H5C 109.5 . .
H5A C5 H5B 109.5 . .
H5A C5 H5C 109.5 . .
H5B C5 H5C 109.5 . .
F1A P1 F1A 180.0(5) 4_556 12_655
F1A P1 F1A 180.0 9_656 .
F1A P1 F1A 91.5(9) 4_556 9_656
F1A P1 F1A 88.5(9) 12_655 9_656
F1A P1 F1A 91.5(9) 12_655 .
F1A P1 F1A 88.5(9) 4_556 .
F1B P1 F1A 90.2(5) . 12_655
F1B P1 F1A 89.8(5) 12_655 9_656
F1B P1 F1A 89.8(5) 4_556 .
F1B P1 F1A 90.2(5) 4_556 9_656
F1B P1 F1A 90.2(5) 9_656 4_556
F1B P1 F1A 89.8(5) 9_656 12_655
F1B P1 F1A 89.8(5) . 4_556
F1B P1 F1A 90.2(5) 12_655 .
F1B P1 F1B 180.0(10) 12_655 4_556
F1B P1 F1B 85.2(18) . 12_655
F1B P1 F1B 94.8(18) . 4_556
F1B P1 F1B 180.0(13) . 9_656
F1B P1 F1B 85.2(18) 4_556 9_656
F1B P1 F1B 94.8(18) 12_655 9_656
F2A P1 F1A 85.1(18) 4_556 4_556
F2A P1 F1A 94.6(19) 12_655 .
F2A P1 F1A 85.1(18) . .
F2A P1 F1A 94.9(18) . 9_656
F2A P1 F1A 85.4(19) 4_556 .
F2A P1 F1A 85.4(19) . 4_556
F2A P1 F1A 94.9(18) 4_556 12_655
F2A P1 F1A 94.9(18) 12_655 4_556
F2A P1 F1A 94.9(18) 9_656 .
F2A P1 F1A 85.1(18) 9_656 9_656
F2A P1 F1A 85.4(19) 12_655 9_656
F2A P1 F1A 94.6(19) . 12_655
F2A P1 F1A 85.1(18) 12_655 12_655
F2A P1 F1A 94.6(19) 4_556 9_656
F2A P1 F1A 85.4(19) 9_656 12_655
F2A P1 F1A 94.6(19) 9_656 4_556
F2A P1 F2A 180.0 9_656 .
F2A P1 F2A 180.0 12_655 4_556
F2B P1 F2B 180.0 9_656 .
F2B P1 F2B 180.0 12_655 4_556

loop_
_geom_bond_atom_site_label_1
_geom_bond_atom_site_label_2
_geom_bond_distance
_geom_bond_site_symmetry_2
Co1 C1 2.020(3) 9_666
Co1 C1 2.020(3) .
Co1 C2 2.0383(17) .
Co1 C2 2.0383(17) 12_655
Co1 C2 2.0383(17) 4_566
Co1 C2 2.0383(17) 9_666
Co1 C3 2.0479(16) .
Co1 C3 2.0480(16) 4_566
Co1 C3 2.0480(16) 12_655
Co1 C3 2.0480(16) 9_666
C1 H1 1.0000 .
C1 C2 1.420(3) .
C1 C2 1.420(3) 12_655
C2 C3 1.422(3) .
C2 C4 1.501(3) .
C3 C3 1.434(4) 12_655
C3 C5 1.495(3) .
C4 H4A 0.9800 .
C4 H4B 0.9800 .
C4 H4C 0.9800 .
C5 H5A 0.9800 .
C5 H5B 0.9800 .
C5 H5C 0.9800 .
P1 F1A 1.597(5) 4_556
P1 F1A 1.597(5) .
P1 F1A 1.597(5) 9_656
P1 F1A 1.597(5) 12_655
P1 F1B 1.593(6) 12_655
P1 F1B 1.593(6) .
P1 F1B 1.593(6) 9_656
P1 F1B 1.593(6) 4_556
P1 F2A 1.594(7) 9_656
P1 F2A 1.594(7) 4_556
P1 F2A 1.594(7) 12_655
P1 F2A 1.594(7) .
P1 F2B 1.591(6) .
P1 F2B 1.591(6) 9_656
P1 F2B 1.591(6) 4_556
P1 F2B 1.591(6) 12_655

loop_
_geom_torsion_atom_site_label_1
_geom_torsion_atom_site_label_2
_geom_torsion_atom_site_label_3
_geom_torsion_atom_site_label_4
_geom_torsion
_geom_torsion_site_symmetry_1
_geom_torsion_site_symmetry_4
Co1 C1 C2 C3 -59.42(13) . .
Co1 C1 C2 C4 121.07(19) . .
Co1 C2 C3 C3 -58.95(5) . 12_655
Co1 C2 C3 C5 122.96(19) . .
C1 C2 C3 Co1 58.68(14) . .
C1 C2 C3 C3 -0.27(17) . 12_655
C1 C2 C3 C5 -178.4(2) . .
C2 C1 C2 Co1 59.86(17) 12_655 .
C2 C1 C2 C3 0.4(3) 12_655 .
C2 C1 C2 C4 -179.07(14) 12_655 .
C4 C2 C3 Co1 -121.8(2) . .
C4 C2 C3 C3 179.23(17) . 12_655
C4 C2 C3 C5 1.1(3) . .
F1A P1 F2A F2A 135.6(5) 4_556 12_655
F1A P1 F2A F2A 44.5(5) 9_656 12_655
F1A P1 F2A F2A -135.5(5) . 12_655
F1A P1 F2A F2A -44.4(5) 12_655 12_655
F1A P1 F2A F2B -176(3) 4_556 12_655
F1A P1 F2A F2B -88(3) . 12_655
F1A P1 F2A F2B 92(3) 9_656 12_655
F1A P1 F2A F2B 4(3) 12_655 12_655
F1A P1 F2B F2A 176(3) . 12_655
F1A P1 F2B F2A 90(3) 4_556 12_655
F1A P1 F2B F2A -4(3) 9_656 12_655
F1A P1 F2B F2A -90(3) 12_655 12_655
F1A P1 F2B F2B 44.6(5) 9_656 12_655
F1A P1 F2B F2B -135.4(5) . 12_655
F1A P1 F2B F2B -41.9(6) 12_655 12_655
F1A P1 F2B F2B 138.1(6) 4_556 12_655
F1B P1 F2A F2A 44.6(7) 9_656 12_655
F1B P1 F2A F2A 132.9(9) 4_556 12_655
F1B P1 F2A F2A -135.4(7) . 12_655
F1B P1 F2A F2A -47.1(9) 12_655 12_655
F1B P1 F2A F2B -87(3) . 12_655
F1B P1 F2A F2B -179(3) 4_556 12_655
F1B P1 F2A F2B 1(3) 12_655 12_655
F1B P1 F2A F2B 93(3) 9_656 12_655
F1B P1 F2B F2A 179(3) . 12_655
F1B P1 F2B F2A -1(3) 9_656 12_655
F1B P1 F2B F2A -96(3) 12_655 12_655
F1B P1 F2B F2A 84(3) 4_556 12_655
F1B P1 F2B F2B -132.5(7) . 12_655
F1B P1 F2B F2B 47.5(7) 9_656 12_655
F1B P1 F2B F2B -48.0(10) 12_655 12_655
F1B P1 F2B F2B 132.0(10) 4_556 12_655
F2A P1 F2A F2A 180.00(4) 4_556 12_655
F2A P1 F2A F2B 48(3) 12_655 12_655
F2A P1 F2A F2B -132(3) 4_556 12_655
F2A P1 F2B F2A 180.000(12) 4_556 12_655
F2A P1 F2B F2A -145(11) 9_656 12_655
F2A P1 F2B F2A 35(11) . 12_655
F2A P1 F2B F2B -97(9) 9_656 12_655
F2A P1 F2B F2B -132(3) 4_556 12_655
F2A P1 F2B F2B 83(9) . 12_655
F2A P1 F2B F2B 48(3) 12_655 12_655
F2B P1 F2A F2A -48(3) 12_655 12_655
F2B P1 F2A F2A 81(9) 9_656 12_655
F2B P1 F2A F2A 132(3) 4_556 12_655
F2B P1 F2A F2A -99(9) . 12_655
F2B P1 F2A F2B 180.000(3) 4_556 12_655
F2B P1 F2A F2B -51(7) . 12_655
F2B P1 F2A F2B 129(7) 9_656 12_655
F2B P1 F2B F2A 132(3) 4_556 12_655
F2B P1 F2B F2A -48(3) 12_655 12_655
F2B P1 F2B F2B 180.000(8) 4_556 12_655
